data_4508147
loop_
_publ_author_name
'Yang, Peng'
'Li, Ming-Xing'
'Shao, Min'
'Wang, Meng-Si'
'Cao, Shi-Xun'
'Zhang, Jin-Cang'
'Zhang, Heng-Hua'

_publ_section_title
;
 Porous and Nanorod-Like Coordination Polymers Assembled from a New
 V-Shaped Bis(1,2,4-triazolyl)tripyridine Ligand
;
_journal_issue 10
_journal_name_full 'Crystal Growth &amp; Design'
_journal_page_first 4305
_journal_paper_doi 10.1021/cg400644k
_journal_volume 13
_journal_year 2013
_chemical_formula_sum 'C58 H62 Cd4 N18 O14'
_chemical_formula_weight 1684.86
_chemical_name_systematic
; 
 ? 
;
_space_group_IT_number 14
_symmetry_cell_setting monoclinic
_symmetry_space_group_name_Hall '-P 2ybc'
_symmetry_space_group_name_H-M 'P 1 21/c 1'
_atom_sites_solution_hydrogens geom
_atom_sites_solution_primary direct
_atom_sites_solution_secondary difmap
_audit_creation_method SHELXL-97
_cell_angle_alpha 90.00
_cell_angle_beta 97.4430(10)
_cell_angle_gamma 90.00
_cell_formula_units_Z 4
_cell_length_a 13.5699(14)
_cell_length_b 12.2549(13)
_cell_length_c 38.232(4)
_cell_measurement_reflns_used 3708
_cell_measurement_temperature 296(2)
_cell_measurement_theta_max 27.30
_cell_measurement_theta_min 2.60
_cell_volume 6304.3(11)
_computing_cell_refinement 'Bruker SAINT'
_computing_data_collection 'Bruker APEX2'
_computing_data_reduction 'Bruker SAINT'
_computing_molecular_graphics 'Bruker SHELXTL'
_computing_publication_material 'Bruker SHELXTL'
_computing_structure_refinement 'SHELXL-97 (Sheldrick, 2008)'
_computing_structure_solution 'SHELXS-97 (Sheldrick, 2008)'
_diffrn_ambient_temperature 296(2)
_diffrn_measured_fraction_theta_full 0.999
_diffrn_measured_fraction_theta_max 0.999
_diffrn_radiation_monochromator graphite
_diffrn_radiation_source 'fine-focus sealed tube'
_diffrn_radiation_type MoK\a
_diffrn_radiation_wavelength 0.71073
_diffrn_reflns_av_R_equivalents 0.0537
_diffrn_reflns_av_sigmaI/netI 0.0635
_diffrn_reflns_limit_h_max 16
_diffrn_reflns_limit_h_min -15
_diffrn_reflns_limit_k_max 14
_diffrn_reflns_limit_k_min -14
_diffrn_reflns_limit_l_max 45
_diffrn_reflns_limit_l_min -37
_diffrn_reflns_number 32352
_diffrn_reflns_theta_full 25.05
_diffrn_reflns_theta_max 25.05
_diffrn_reflns_theta_min 1.74
_exptl_absorpt_coefficient_mu 1.411
_exptl_absorpt_correction_T_max 0.703
_exptl_absorpt_correction_T_min 0.661
_exptl_absorpt_correction_type multi-scan
_exptl_absorpt_process_details sadabs
_exptl_crystal_colour yellow
_exptl_crystal_density_diffrn 1.775
_exptl_crystal_density_method 'not measured'
_exptl_crystal_F_000 3360
_exptl_crystal_size_max 0.30
_exptl_crystal_size_mid 0.30
_exptl_crystal_size_min 0.25
_refine_diff_density_max 2.689
_refine_diff_density_min -3.254
_refine_diff_density_rms 0.174
_refine_ls_extinction_method none
_refine_ls_goodness_of_fit_ref 1.088
_refine_ls_hydrogen_treatment mixed
_refine_ls_matrix_type full
_refine_ls_number_parameters 809
_refine_ls_number_reflns 11165
_refine_ls_number_restraints 3
_refine_ls_restrained_S_all 1.088
_refine_ls_R_factor_all 0.0900
_refine_ls_R_factor_gt 0.0647
_refine_ls_shift/su_max 0.006
_refine_ls_shift/su_mean 0.000
_refine_ls_structure_factor_coef Fsqd
_refine_ls_weighting_details 'calc w=1/[\s^2^(Fo^2^)+(0.1083P)^2^+17.7982P] where P=(Fo^2^+2Fc^2^)/3'
_refine_ls_weighting_scheme calc
_refine_ls_wR_factor_gt 0.1825
_refine_ls_wR_factor_ref 0.1987
_reflns_number_gt 8037
_reflns_number_total 11165
_reflns_threshold_expression >2sigma(I)
_cod_data_source_file cg400644k_si_002.cif
_cod_data_source_block 1
_cod_depositor_comments
;
The following automatic conversions were performed:

'_symmetry_cell_setting' value 'Monoclinic' changed to 'monoclinic'
according to /home/saulius/struct/CIF-dictionaries/cif_core.dic
dictionary named 'cif_core.dic' version 2.4.2 from 2011-04-26.

Automatic conversion script
Id: cif_fix_values 1891 2012-01-12 08:04:46Z andrius 
;
_cod_original_cell_volume 6304.3(12)
_cod_original_sg_symbol_H-M 'P2(1)/c  '
_cod_database_code 4508147

loop_
_symmetry_equiv_pos_as_xyz
'x, y, z'
'-x, y+1/2, -z+1/2'
'-x, -y, -z'
'x, -y-1/2, z-1/2'

loop_
_atom_site_label
_atom_site_type_symbol
_atom_site_fract_x
_atom_site_fract_y
_atom_site_fract_z
_atom_site_U_iso_or_equiv
_atom_site_adp_type
_atom_site_occupancy
_atom_site_symmetry_multiplicity
_atom_site_calc_flag
_atom_site_refinement_flags
C1 C 0.0598(7) 0.9677(8) 0.6874(2) 0.041(2) Uani 1 1 d .
H1 H 0.0946 0.9909 0.6694 0.049 Uiso 1 1 calc R
C2 C 0.1101(6) 0.9140(8) 0.7165(2) 0.039(2) Uani 1 1 d .
H2 H 0.1783 0.9034 0.7175 0.046 Uiso 1 1 calc R
C3 C 0.0639(6) 0.8771(6) 0.7432(2) 0.0262(18) Uani 1 1 d .
C4 C -0.0383(6) 0.8999(7) 0.7407(2) 0.035(2) Uani 1 1 d .
H4 H -0.0743 0.8794 0.7588 0.042 Uiso 1 1 calc R
C5 C -0.0842(7) 0.9524(8) 0.7116(2) 0.038(2) Uani 1 1 d .
H5 H -0.1521 0.9652 0.7102 0.045 Uiso 1 1 calc R
C6 C 0.1140(6) 0.8146(7) 0.7728(2) 0.0301(19) Uani 1 1 d .
C7 C 0.2180(6) 0.7148(7) 0.8022(2) 0.0269(18) Uani 1 1 d .
C8 C 0.3049(6) 0.6439(7) 0.8157(2) 0.0275(18) Uani 1 1 d .
C9 C 0.4001(7) 0.6532(8) 0.8066(3) 0.041(2) Uani 1 1 d .
H9 H 0.4156 0.7050 0.7904 0.049 Uiso 1 1 calc R
C10 C 0.4696(8) 0.5834(10) 0.8223(3) 0.059(3) Uani 1 1 d .
H10 H 0.5339 0.5870 0.8164 0.071 Uiso 1 1 calc R
C11 C 0.4482(7) 0.5082(9) 0.8464(3) 0.046(3) Uani 1 1 d .
H11 H 0.4972 0.4626 0.8576 0.056 Uiso 1 1 calc R
C12 C 0.3528(6) 0.5017(8) 0.8537(2) 0.036(2) Uani 1 1 d .
C13 C 0.3153(6) 0.4219(7) 0.8781(2) 0.0289(19) Uani 1 1 d .
C14 C 0.2125(6) 0.3288(7) 0.9021(2) 0.031(2) Uani 1 1 d .
C15 C 0.1215(7) 0.2800(7) 0.9132(3) 0.036(2) Uani 1 1 d .
C16 C 0.0375(7) 0.2693(9) 0.8894(3) 0.055(3) Uani 1 1 d .
H16 H 0.0327 0.2979 0.8667 0.066 Uiso 1 1 calc R
C17 C -0.0409(9) 0.2122(11) 0.9017(5) 0.084(5) Uani 1 1 d .
H17 H -0.0994 0.2054 0.8863 0.100 Uiso 1 1 calc R
C18 C 0.0428(12) 0.1835(11) 0.9553(4) 0.082(4) Uani 1 1 d .
H18 H 0.0455 0.1566 0.9781 0.098 Uiso 1 1 calc R
C19 C 0.1228(9) 0.2369(8) 0.9464(3) 0.055(3) Uani 1 1 d .
H19 H 0.1792 0.2445 0.9628 0.066 Uiso 1 1 calc R
C20 C 0.7001(7) 0.2453(8) 1.1036(2) 0.039(2) Uani 1 1 d .
H20 H 0.7091 0.2223 1.1270 0.047 Uiso 1 1 calc R
C21 C 0.6221(7) 0.2012(7) 1.0814(2) 0.032(2) Uani 1 1 d .
H21 H 0.5806 0.1492 1.0895 0.039 Uiso 1 1 calc R
C22 C 0.6069(7) 0.2366(7) 1.0463(2) 0.032(2) Uani 1 1 d .
C23 C 0.6723(7) 0.3112(8) 1.0359(2) 0.040(2) Uani 1 1 d .
H23 H 0.6655 0.3352 1.0126 0.048 Uiso 1 1 calc R
C24 C 0.7484(7) 0.3508(8) 1.0600(3) 0.041(2) Uani 1 1 d .
H24 H 0.7910 0.4025 1.0523 0.049 Uiso 1 1 calc R
C25 C 0.5246(7) 0.1890(7) 1.0225(2) 0.035(2) Uani 1 1 d .
C26 C 0.4057(6) 0.0877(7) 1.0040(2) 0.033(2) Uani 1 1 d .
C27 C 0.3243(6) 0.0063(7) 1.0001(2) 0.032(2) Uani 1 1 d .
C28 C 0.2982(7) -0.0585(9) 1.0265(3) 0.048(3) Uani 1 1 d .
H28 H 0.3338 -0.0558 1.0489 0.057 Uiso 1 1 calc R
C29 C 0.2182(8) -0.1282(9) 1.0193(3) 0.050(3) Uani 1 1 d .
H29 H 0.2003 -0.1746 1.0366 0.060 Uiso 1 1 calc R
C30 C 0.1646(7) -0.1277(9) 0.9855(3) 0.048(3) Uani 1 1 d .
H30 H 0.1087 -0.1716 0.9803 0.057 Uiso 1 1 calc R
C31 C 0.1954(6) -0.0617(7) 0.9600(2) 0.0315(19) Uani 1 1 d .
C32 C 0.1491(6) -0.0563(7) 0.9233(2) 0.0305(19) Uani 1 1 d .
C33 C 0.1215(6) -0.0069(7) 0.8707(2) 0.0269(18) Uani 1 1 d .
C34 C 0.1242(6) 0.0506(7) 0.8362(2) 0.0294(19) Uani 1 1 d .
C35 C 0.0369(7) 0.0735(7) 0.8152(2) 0.036(2) Uani 1 1 d .
H35 H -0.0238 0.0548 0.8223 0.043 Uiso 1 1 calc R
C36 C 0.0410(8) 0.1244(8) 0.7835(3) 0.046(2) Uani 1 1 d .
H36 H -0.0185 0.1396 0.7694 0.055 Uiso 1 1 calc R
C37 C 0.2095(9) 0.1315(11) 0.7927(3) 0.064(3) Uani 1 1 d .
H37 H 0.2695 0.1530 0.7856 0.077 Uiso 1 1 calc R
C38 C 0.2118(8) 0.0786(9) 0.8246(3) 0.051(3) Uani 1 1 d .
H38 H 0.2721 0.0621 0.8380 0.061 Uiso 1 1 calc R
C39 C 0.5051(7) 0.1259(9) 0.8838(3) 0.045(2) Uani 1 1 d .
C40 C 0.5613(7) 0.1230(8) 0.8523(2) 0.040(2) Uani 1 1 d D
C41 C 0.6559(10) 0.1939(11) 0.8552(5) 0.097(6) Uani 1 1 d .
H41A H 0.6401 0.2665 0.8461 0.116 Uiso 1 1 calc R
H41B H 0.6851 0.2000 0.8797 0.116 Uiso 1 1 calc R
C42 C 0.7267(8) 0.1384(10) 0.8339(4) 0.072(4) Uani 1 1 d .
H42A H 0.7871 0.1185 0.8490 0.087 Uiso 1 1 calc R
H42B H 0.7441 0.1872 0.8157 0.087 Uiso 1 1 calc R
C43 C 0.6757(7) 0.0362(8) 0.8172(3) 0.040(2) Uani 1 1 d .
H43 H 0.6406 0.0548 0.7940 0.049 Uiso 1 1 calc R
C44 C 0.7452(7) -0.0595(9) 0.8136(3) 0.042(2) Uani 1 1 d .
C45 C 0.5981(8) 0.0082(8) 0.8428(3) 0.049(3) Uani 1 1 d .
C46 C 0.5144(10) -0.0643(13) 0.8245(5) 0.105(6) Uani 1 1 d .
H46A H 0.5426 -0.1217 0.8119 0.158 Uiso 1 1 calc R
H46B H 0.4708 -0.0210 0.8083 0.158 Uiso 1 1 calc R
H46C H 0.4776 -0.0953 0.8419 0.158 Uiso 1 1 calc R
C47 C 0.6441(9) -0.0482(9) 0.8760(3) 0.068(4) Uani 1 1 d .
H47A H 0.7025 -0.0092 0.8858 0.102 Uiso 1 1 calc R
H47B H 0.6618 -0.1215 0.8705 0.102 Uiso 1 1 calc R
H47C H 0.5972 -0.0498 0.8927 0.102 Uiso 1 1 calc R
C48 C 0.4913(8) 0.1728(11) 0.8222(3) 0.098 Uani 1 1 d D
C49 C -0.0348(7) 0.6206(8) 0.8987(2) 0.035(2) Uani 1 1 d .
C50 C -0.1224(6) 0.6413(8) 0.9188(3) 0.043(2) Uani 1 1 d .
H50 H -0.1015 0.6860 0.9397 0.052 Uiso 1 1 calc R
C51 C -0.2110(6) 0.7001(8) 0.8942(3) 0.045 Uani 1 1 d .
H51A H -0.2040 0.7788 0.8961 0.054 Uiso 1 1 calc R
H51B H -0.2098 0.6796 0.8698 0.054 Uiso 1 1 calc R
C52 C -0.3108(7) 0.6631(8) 0.9068(3) 0.045 Uani 1 1 d .
H52A H -0.3535 0.6269 0.8880 0.054 Uiso 1 1 calc R
H52B H -0.3461 0.7245 0.9153 0.054 Uiso 1 1 calc R
C53 C -0.2738(8) 0.5794(7) 0.9385(3) 0.054(3) Uani 1 1 d D
C54 C -0.2833(10) 0.6696(9) 0.9651(3) 0.071 Uani 1 1 d D
C55 C -0.3514(7) 0.4903(9) 0.9408(3) 0.047(3) Uani 1 1 d .
C56 C -0.1796(6) 0.5414(8) 0.9290(3) 0.045 Uani 1 1 d D
C57 C -0.1847(9) 0.4521(9) 0.9015(4) 0.069(4) Uani 1 1 d .
H57A H -0.2226 0.3920 0.9088 0.103 Uiso 1 1 calc R
H57B H -0.1187 0.4279 0.8990 0.103 Uiso 1 1 calc R
H57C H -0.2161 0.4798 0.8794 0.103 Uiso 1 1 calc R
C58 C -0.1225(8) 0.4895(9) 0.9617(3) 0.071 Uani 1 1 d D
H58A H -0.0562 0.5183 0.9653 0.107 Uiso 1 1 calc R
H58B H -0.1199 0.4119 0.9585 0.107 Uiso 1 1 calc R
H58C H -0.1554 0.5056 0.9818 0.107 Uiso 1 1 calc R
Cd1 Cd -0.05142(4) 0.81779(5) 0.836111(16) 0.02801(18) Uani 1 1 d .
Cd2 Cd 0.12730(4) 0.58027(5) 0.863569(16) 0.02555(17) Uani 1 1 d .
Cd3 Cd 0.33146(4) 0.10438(5) 0.923098(16) 0.02772(18) Uani 1 1 d .
Cd4 Cd 0.51295(5) 0.32872(5) 0.941100(18) 0.03480(19) Uani 1 1 d .
N1 N -0.0378(5) 0.9863(6) 0.68512(19) 0.0369(18) Uani 1 1 d .
N2 N 0.0741(5) 0.7853(5) 0.80150(17) 0.0259(15) Uani 1 1 d .
N3 N 0.1420(5) 0.7207(6) 0.82081(17) 0.0262(15) Uani 1 1 d .
N4 N 0.2065(5) 0.7727(6) 0.77245(18) 0.0290(16) Uani 1 1 d .
N5 N 0.2823(5) 0.5693(5) 0.83884(18) 0.0280(16) Uani 1 1 d .
N6 N 0.3680(6) 0.3446(6) 0.8964(2) 0.0376(18) Uani 1 1 d .
N7 N 0.2994(5) 0.2834(6) 0.9115(2) 0.0369(18) Uani 1 1 d .
N8 N 0.2160(5) 0.4151(6) 0.88125(19) 0.0316(17) Uani 1 1 d .
N9 N -0.0392(10) 0.1673(10) 0.9333(4) 0.094(5) Uani 1 1 d .
N10 N 0.1265(7) 0.1537(7) 0.7717(2) 0.051(2) Uani 1 1 d .
N11 N 0.0520(5) -0.0803(6) 0.87573(18) 0.0306(16) Uani 1 1 d .
N12 N 0.0688(5) -0.1126(6) 0.91017(19) 0.0310(16) Uani 1 1 d .
N13 N 0.1852(5) 0.0103(6) 0.89975(18) 0.0277(15) Uani 1 1 d .
N14 N 0.2752(5) 0.0042(6) 0.96750(17) 0.0284(16) Uani 1 1 d .
N15 N 0.4218(5) 0.1478(6) 0.97692(19) 0.0330(17) Uani 1 1 d .
N16 N 0.5007(5) 0.2154(6) 0.98836(19) 0.0337(17) Uani 1 1 d .
N17 N 0.4677(5) 0.1083(6) 1.03387(19) 0.0358(18) Uani 1 1 d .
N18 N 0.7643(5) 0.3195(6) 1.09363(19) 0.0343(17) Uani 1 1 d .
O1W O -0.1548(5) 0.7130(5) 0.79618(17) 0.0412(16) Uani 1 1 d .
H1WA H -0.2183 0.7481 0.7913 0.062 Uiso 1 1 d R
H1WB H -0.1631 0.6422 0.8061 0.062 Uiso 1 1 d R
O1 O -0.0303(5) 0.6687(5) 0.86968(17) 0.0384(15) Uani 1 1 d .
O2 O 0.0310(5) 0.5535(6) 0.90940(19) 0.0517(19) Uani 1 1 d .
O3 O -0.4054(8) 0.4600(10) 0.9153(3) 0.117(5) Uani 1 1 d .
O4 O -0.3622(9) 0.4524(11) 0.9685(3) 0.145(6) Uani 1 1 d .
O5 O 0.4236(5) 0.0721(6) 0.88203(19) 0.0485(18) Uani 1 1 d .
O6 O 0.5401(5) 0.1785(6) 0.91030(18) 0.0522(19) Uani 1 1 d .
O7 O 0.8310(4) -0.0576(6) 0.83076(19) 0.0473(18) Uani 1 1 d .
O8 O 0.7157(6) -0.1325(8) 0.7928(3) 0.096(4) Uani 1 1 d .
O2W O 0.4087(9) 0.4473(9) 0.9686(3) 0.113(4) Uani 1 1 d .
H2WA H 0.3554 0.4056 0.9761 0.170 Uiso 1 1 d R
H2WB H 0.4463 0.4813 0.9887 0.170 Uiso 1 1 d R
O3W O 0.3751(7) 0.8576(9) 0.7364(3) 0.094(3) Uani 1 1 d .
O4W O 0.5718(8) 0.7729(10) 0.7471(3) 0.119(4) Uani 1 1 d .
O5W O 0.6562(7) 0.5779(9) 0.7750(3) 0.101(4) Uani 1 1 d .
O6W O 0.9017(8) 0.9101(9) 0.9534(3) 0.118 Uani 1 1 d .

loop_
_atom_site_aniso_label
_atom_site_aniso_U_11
_atom_site_aniso_U_22
_atom_site_aniso_U_33
_atom_site_aniso_U_23
_atom_site_aniso_U_13
_atom_site_aniso_U_12
C1 0.031(5) 0.057(6) 0.033(5) 0.018(5) 0.001(4) 0.003(4)
C2 0.021(4) 0.057(6) 0.036(5) 0.014(5) -0.006(4) 0.007(4)
C3 0.028(4) 0.027(4) 0.022(4) 0.001(3) -0.001(3) 0.000(3)
C4 0.030(5) 0.042(5) 0.034(5) 0.003(4) 0.007(4) 0.004(4)
C5 0.025(5) 0.050(6) 0.036(5) 0.005(4) 0.000(4) 0.004(4)
C6 0.024(4) 0.035(5) 0.030(5) 0.000(4) -0.002(4) 0.003(4)
C7 0.020(4) 0.037(5) 0.023(4) 0.004(4) -0.001(3) -0.004(4)
C8 0.023(4) 0.032(5) 0.027(5) 0.006(4) 0.000(3) 0.000(4)
C9 0.032(5) 0.056(6) 0.035(5) 0.022(5) 0.006(4) 0.004(4)
C10 0.030(6) 0.075(8) 0.075(9) 0.023(7) 0.015(5) 0.010(5)
C11 0.025(5) 0.057(6) 0.058(7) 0.026(5) 0.009(4) 0.013(4)
C12 0.024(5) 0.042(5) 0.042(6) 0.009(4) 0.002(4) 0.004(4)
C13 0.025(4) 0.031(5) 0.030(5) 0.007(4) 0.000(4) -0.001(4)
C14 0.029(5) 0.032(5) 0.031(5) -0.001(4) -0.005(4) 0.000(4)
C15 0.038(5) 0.026(5) 0.044(6) -0.004(4) 0.010(4) -0.004(4)
C16 0.030(5) 0.057(7) 0.076(8) -0.003(6) 0.001(5) -0.013(5)
C17 0.045(7) 0.077(10) 0.132(15) -0.022(10) 0.020(8) -0.015(7)
C18 0.094(11) 0.081(10) 0.081(11) 0.003(8) 0.053(9) -0.017(9)
C19 0.066(7) 0.046(6) 0.061(8) -0.004(5) 0.034(6) -0.001(5)
C20 0.048(6) 0.043(5) 0.023(5) -0.002(4) -0.007(4) -0.012(5)
C21 0.040(5) 0.037(5) 0.018(4) 0.004(4) -0.005(4) -0.011(4)
C22 0.041(5) 0.031(5) 0.021(5) -0.003(4) -0.005(4) -0.006(4)
C23 0.044(6) 0.049(6) 0.023(5) 0.006(4) -0.009(4) -0.015(5)
C24 0.040(5) 0.045(6) 0.034(5) 0.003(4) -0.005(4) -0.013(4)
C25 0.031(5) 0.036(5) 0.035(5) -0.002(4) -0.007(4) -0.007(4)
C26 0.027(5) 0.042(5) 0.028(5) 0.008(4) -0.003(4) -0.005(4)
C27 0.032(5) 0.038(5) 0.023(5) 0.000(4) -0.006(4) -0.006(4)
C28 0.039(6) 0.079(8) 0.024(5) 0.011(5) -0.002(4) -0.016(5)
C29 0.050(6) 0.071(7) 0.028(5) 0.015(5) 0.004(4) -0.015(6)
C30 0.041(6) 0.060(7) 0.040(6) 0.005(5) -0.002(4) -0.022(5)
C31 0.032(5) 0.038(5) 0.023(5) 0.000(4) 0.002(4) -0.006(4)
C32 0.026(4) 0.036(5) 0.028(5) -0.007(4) -0.001(4) 0.000(4)
C33 0.023(4) 0.031(4) 0.026(5) 0.003(4) -0.002(3) 0.000(3)
C34 0.028(5) 0.032(5) 0.026(5) -0.004(4) 0.000(4) -0.005(4)
C35 0.040(5) 0.038(5) 0.028(5) 0.003(4) -0.004(4) -0.002(4)
C36 0.049(6) 0.048(6) 0.036(6) 0.008(5) -0.008(5) -0.009(5)
C37 0.051(7) 0.091(9) 0.051(7) 0.031(7) 0.010(6) -0.004(6)
C38 0.047(6) 0.081(8) 0.023(5) 0.018(5) -0.004(4) -0.007(6)
C39 0.038(6) 0.053(6) 0.046(6) 0.000(5) 0.010(5) 0.013(5)
C40 0.034(5) 0.047(6) 0.038(6) -0.001(5) 0.007(4) 0.006(4)
C41 0.081(10) 0.061(8) 0.159(16) -0.057(9) 0.053(10) -0.027(7)
C42 0.041(7) 0.057(7) 0.119(12) -0.021(8) 0.009(7) -0.007(6)
C43 0.032(5) 0.052(6) 0.038(6) -0.004(5) 0.009(4) 0.008(4)
C44 0.032(5) 0.059(6) 0.034(5) -0.004(5) 0.002(4) 0.002(5)
C45 0.057(7) 0.035(5) 0.059(7) 0.001(5) 0.026(5) 0.011(5)
C46 0.079(10) 0.115(13) 0.131(15) -0.078(11) 0.049(10) -0.032(9)
C47 0.083(9) 0.054(7) 0.072(9) 0.018(6) 0.032(7) 0.033(7)
C48 0.065 0.117 0.119 -0.074 0.038 -0.041
C49 0.032(5) 0.039(5) 0.035(5) 0.001(4) 0.005(4) -0.010(4)
C50 0.025(5) 0.048(6) 0.059(7) 0.000(5) 0.018(4) -0.001(4)
C51 0.025 0.049 0.066 0.006 0.022 -0.001
C52 0.025 0.049 0.066 0.006 0.022 -0.001
C53 0.054(7) 0.044(6) 0.068(8) -0.004(5) 0.028(6) -0.021(5)
C54 0.072 0.060 0.090 -0.029 0.038 -0.021
C55 0.041(6) 0.061(7) 0.041(6) 0.000(5) 0.014(5) -0.018(5)
C56 0.025 0.049 0.066 0.006 0.022 -0.001
C57 0.070(8) 0.051(7) 0.093(10) -0.027(7) 0.037(7) -0.018(6)
C58 0.072 0.060 0.090 -0.029 0.038 -0.021
Cd1 0.0231(3) 0.0349(4) 0.0254(3) -0.0020(3) 0.0005(2) -0.0012(3)
Cd2 0.0206(3) 0.0316(3) 0.0235(3) -0.0004(3) -0.0008(2) -0.0018(2)
Cd3 0.0280(3) 0.0313(4) 0.0231(3) 0.0026(3) 0.0004(2) -0.0046(3)
Cd4 0.0321(4) 0.0388(4) 0.0329(4) 0.0040(3) 0.0016(3) -0.0064(3)
N1 0.033(4) 0.048(5) 0.027(4) 0.009(4) -0.006(3) 0.006(4)
N2 0.024(4) 0.034(4) 0.019(4) 0.008(3) 0.001(3) 0.005(3)
N3 0.024(4) 0.033(4) 0.021(4) 0.004(3) -0.003(3) 0.000(3)
N4 0.030(4) 0.037(4) 0.020(4) 0.007(3) 0.004(3) 0.007(3)
N5 0.026(4) 0.029(4) 0.028(4) 0.006(3) 0.002(3) 0.000(3)
N6 0.035(4) 0.033(4) 0.044(5) 0.011(4) 0.003(4) -0.001(3)
N7 0.035(4) 0.028(4) 0.047(5) 0.012(3) -0.001(4) -0.003(3)
N8 0.029(4) 0.032(4) 0.033(4) 0.008(3) 0.002(3) 0.001(3)
N9 0.093(10) 0.075(8) 0.129(13) 0.000(8) 0.074(10) -0.026(7)
N10 0.064(6) 0.053(5) 0.034(5) 0.014(4) -0.004(4) -0.010(5)
N11 0.031(4) 0.037(4) 0.023(4) -0.001(3) -0.002(3) -0.008(3)
N12 0.024(4) 0.040(4) 0.026(4) 0.000(3) -0.006(3) -0.004(3)
N13 0.023(4) 0.035(4) 0.025(4) 0.000(3) 0.003(3) -0.003(3)
N14 0.028(4) 0.035(4) 0.020(4) 0.005(3) -0.003(3) -0.005(3)
N15 0.030(4) 0.040(4) 0.026(4) 0.002(3) -0.006(3) -0.003(3)
N16 0.039(4) 0.034(4) 0.026(4) 0.001(3) -0.005(3) -0.013(3)
N17 0.036(4) 0.044(4) 0.025(4) -0.002(3) -0.005(3) -0.005(4)
N18 0.030(4) 0.038(4) 0.031(4) 0.000(3) -0.012(3) -0.007(3)
O1W 0.036(4) 0.047(4) 0.038(4) -0.011(3) -0.005(3) 0.000(3)
O1 0.044(4) 0.036(4) 0.035(4) 0.001(3) 0.002(3) -0.005(3)
O2 0.044(4) 0.063(5) 0.050(5) 0.014(4) 0.017(3) 0.016(4)
O3 0.097(8) 0.174(11) 0.071(7) 0.054(7) -0.022(6) -0.088(8)
O4 0.148(11) 0.183(13) 0.096(9) 0.078(9) -0.020(8) -0.106(10)
O5 0.033(4) 0.065(5) 0.049(4) -0.004(4) 0.013(3) -0.002(3)
O6 0.062(5) 0.058(5) 0.035(4) -0.012(3) 0.000(3) 0.020(4)
O7 0.025(3) 0.055(4) 0.061(5) -0.017(4) -0.001(3) 0.006(3)
O8 0.057(5) 0.104(7) 0.117(8) -0.078(7) -0.032(5) 0.036(5)
O2W 0.139(10) 0.112(8) 0.094(8) 0.000(7) 0.036(7) 0.059(8)
O3W 0.057(6) 0.119(8) 0.106(8) -0.005(7) 0.015(5) -0.008(6)
O4W 0.087(8) 0.112(9) 0.144(11) -0.033(8) -0.033(7) 0.016(7)
O5W 0.069(6) 0.106(8) 0.134(10) -0.008(7) 0.034(6) -0.017(6)
O6W 0.086 0.106 0.148 -0.034 -0.035 0.019

loop_
_atom_type_symbol
_atom_type_description
_atom_type_scat_dispersion_real
_atom_type_scat_dispersion_imag
_atom_type_scat_source
C C 0.0033 0.0016 'International Tables Vol C Tables 4.2.6.8 and 6.1.1.4'
H H 0.0000 0.0000 'International Tables Vol C Tables 4.2.6.8 and 6.1.1.4'
N N 0.0061 0.0033 'International Tables Vol C Tables 4.2.6.8 and 6.1.1.4'
O O 0.0106 0.0060 'International Tables Vol C Tables 4.2.6.8 and 6.1.1.4'
Cd Cd -0.8075 1.2024 'International Tables Vol C Tables 4.2.6.8 and 6.1.1.4'

loop_
_geom_angle_atom_site_label_1
_geom_angle_atom_site_label_2
_geom_angle_atom_site_label_3
_geom_angle
_geom_angle_site_symmetry_1
_geom_angle_site_symmetry_3
N1 C1 C2 120.8(8) . .
N1 C1 H1 119.6 . .
C2 C1 H1 119.6 . .
C3 C2 C1 122.5(8) . .
C3 C2 H2 118.7 . .
C1 C2 H2 118.7 . .
C2 C3 C4 115.8(8) . .
C2 C3 C6 123.3(8) . .
C4 C3 C6 120.8(8) . .
C5 C4 C3 119.3(8) . .
C5 C4 H4 120.3 . .
C3 C4 H4 120.3 . .
N1 C5 C4 124.0(8) . .
N1 C5 H5 118.0 . .
C4 C5 H5 118.0 . .
N2 C6 N4 112.3(7) . .
N2 C6 C3 125.5(7) . .
N4 C6 C3 122.0(8) . .
N3 C7 N4 114.4(7) . .
N3 C7 C8 118.7(7) . .
N4 C7 C8 126.9(7) . .
N5 C8 C9 121.6(8) . .
N5 C8 C7 112.7(7) . .
C9 C8 C7 125.7(8) . .
C10 C9 C8 117.0(9) . .
C10 C9 H9 121.5 . .
C8 C9 H9 121.5 . .
C11 C10 C9 122.1(9) . .
C11 C10 H10 119.0 . .
C9 C10 H10 119.0 . .
C10 C11 C12 118.0(9) . .
C10 C11 H11 121.0 . .
C12 C11 H11 121.0 . .
N5 C12 C11 121.7(8) . .
N5 C12 C13 112.9(7) . .
C11 C12 C13 125.4(8) . .
N6 C13 N8 112.1(7) . .
N6 C13 C12 126.5(8) . .
N8 C13 C12 121.1(7) . .
N7 C14 N8 113.7(8) . .
N7 C14 C15 120.2(8) . .
N8 C14 C15 126.0(8) . .
C16 C15 C19 119.1(10) . .
C16 C15 C14 120.1(9) . .
C19 C15 C14 120.5(9) . .
C15 C16 C17 115.3(12) . .
C15 C16 H16 122.3 . .
C17 C16 H16 122.3 . .
N9 C17 C16 126.0(14) . .
N9 C17 H17 117.0 . .
C16 C17 H17 117.0 . .
N9 C18 C19 123.5(15) . .
N9 C18 H18 118.2 . .
C19 C18 H18 118.2 . .
C18 C19 C15 120.4(13) . .
C18 C19 H19 119.8 . .
C15 C19 H19 119.8 . .
N18 C20 C21 124.3(8) . .
N18 C20 H20 117.8 . .
C21 C20 H20 117.8 . .
C20 C21 C22 118.3(8) . .
C20 C21 H21 120.8 . .
C22 C21 H21 120.8 . .
C23 C22 C21 117.7(8) . .
C23 C22 C25 123.8(8) . .
C21 C22 C25 118.5(8) . .
C22 C23 C24 120.0(9) . .
C22 C23 H23 120.0 . .
C24 C23 H23 120.0 . .
N18 C24 C23 123.8(9) . .
N18 C24 H24 118.1 . .
C23 C24 H24 118.1 . .
N16 C25 N17 114.2(7) . .
N16 C25 C22 125.1(8) . .
N17 C25 C22 120.6(8) . .
N15 C26 N17 114.4(8) . .
N15 C26 C27 119.7(8) . .
N17 C26 C27 126.0(8) . .
N14 C27 C28 122.2(8) . .
N14 C27 C26 112.6(7) . .
C28 C27 C26 125.2(8) . .
C27 C28 C29 119.0(9) . .
C27 C28 H28 120.5 . .
C29 C28 H28 120.5 . .
C28 C29 C30 118.9(9) . .
C28 C29 H29 120.6 . .
C30 C29 H29 120.6 . .
C31 C30 C29 119.3(9) . .
C31 C30 H30 120.4 . .
C29 C30 H30 120.4 . .
N14 C31 C30 120.7(8) . .
N14 C31 C32 114.2(7) . .
C30 C31 C32 125.1(8) . .
N12 C32 N13 114.4(8) . .
N12 C32 C31 124.5(8) . .
N13 C32 C31 121.1(7) . .
N13 C33 N11 112.4(7) . .
N13 C33 C34 124.9(7) . .
N11 C33 C34 122.7(7) . .
C38 C34 C35 118.6(9) . .
C38 C34 C33 121.7(8) . .
C35 C34 C33 119.7(8) . .
C34 C35 C36 118.8(9) . .
C34 C35 H35 120.6 . .
C36 C35 H35 120.6 . .
N10 C36 C35 123.5(9) . .
N10 C36 H36 118.3 . .
C35 C36 H36 118.3 . .
N10 C37 C38 123.7(10) . .
N10 C37 H37 118.2 . .
C38 C37 H37 118.2 . .
C34 C38 C37 119.1(10) . .
C34 C38 H38 120.5 . .
C37 C38 H38 120.5 . .
O6 C39 O5 123.1(10) . .
O6 C39 C40 119.0(10) . .
O5 C39 C40 117.9(9) . .
C39 C40 C48 105.2(9) . .
C39 C40 C41 115.5(10) . .
C48 C40 C41 105.2(10) . .
C39 C40 C45 114.8(8) . .
C48 C40 C45 112.2(9) . .
C41 C40 C45 103.8(8) . .
C42 C41 C40 106.9(9) . .
C42 C41 H41A 110.3 . .
C40 C41 H41A 110.3 . .
C42 C41 H41B 110.3 . .
C40 C41 H41B 110.3 . .
H41A C41 H41B 108.6 . .
C41 C42 C43 108.1(9) . .
C41 C42 H42A 110.1 . .
C43 C42 H42A 110.1 . .
C41 C42 H42B 110.1 . .
C43 C42 H42B 110.1 . .
H42A C42 H42B 108.4 . .
C44 C43 C42 114.7(8) . .
C44 C43 C45 111.3(8) . .
C42 C43 C45 102.9(8) . .
C44 C43 H43 109.2 . .
C42 C43 H43 109.2 . .
C45 C43 H43 109.2 . .
O8 C44 O7 123.6(9) . .
O8 C44 C43 117.8(9) . .
O7 C44 C43 118.6(9) . .
C47 C45 C46 108.7(11) . .
C47 C45 C40 109.3(9) . .
C46 C45 C40 112.9(9) . .
C47 C45 C43 112.8(9) . .
C46 C45 C43 111.1(10) . .
C40 C45 C43 102.1(8) . .
C45 C46 H46A 109.5 . .
C45 C46 H46B 109.5 . .
H46A C46 H46B 109.5 . .
C45 C46 H46C 109.5 . .
H46A C46 H46C 109.5 . .
H46B C46 H46C 109.5 . .
C45 C47 H47A 109.5 . .
C45 C47 H47B 109.5 . .
H47A C47 H47B 109.5 . .
C45 C47 H47C 109.5 . .
H47A C47 H47C 109.5 . .
H47B C47 H47C 109.5 . .
O2 C49 O1 118.9(8) . .
O2 C49 C50 121.3(8) . .
O1 C49 C50 119.7(9) . .
C49 C50 C56 116.9(8) . .
C49 C50 C51 110.8(8) . .
C56 C50 C51 98.3(7) . .
C49 C50 H50 110.1 . .
C56 C50 H50 110.1 . .
C51 C50 H50 110.1 . .
C52 C51 C50 107.6(8) . .
C52 C51 H51A 110.2 . .
C50 C51 H51A 110.2 . .
C52 C51 H51B 110.2 . .
C50 C51 H51B 110.2 . .
H51A C51 H51B 108.5 . .
C51 C52 C53 102.6(8) . .
C51 C52 H52A 111.2 . .
C53 C52 H52A 111.2 . .
C51 C52 H52B 111.2 . .
C53 C52 H52B 111.2 . .
H52A C52 H52B 109.2 . .
C56 C53 C54 123.7(10) . .
C56 C53 C55 114.9(8) . .
C54 C53 C55 111.2(8) . .
C56 C53 C52 102.4(8) . .
C54 C53 C52 89.7(9) . .
C55 C53 C52 110.4(9) . .
O4 C55 O3 118.1(11) . .
O4 C55 C53 120.1(11) . .
O3 C55 C53 121.7(10) . .
O4 C55 Cd4 62.9(7) . 1_455
O3 C55 Cd4 55.4(6) . 1_455
C53 C55 Cd4 176.6(7) . 1_455
C53 C56 C57 116.3(9) . .
C53 C56 C58 107.5(9) . .
C57 C56 C58 103.9(9) . .
C53 C56 C50 107.4(8) . .
C57 C56 C50 112.5(8) . .
C58 C56 C50 108.8(8) . .
C56 C57 H57A 109.5 . .
C56 C57 H57B 109.5 . .
H57A C57 H57B 109.5 . .
C56 C57 H57C 109.5 . .
H57A C57 H57C 109.5 . .
H57B C57 H57C 109.5 . .
C56 C58 H58A 109.5 . .
C56 C58 H58B 109.5 . .
H58A C58 H58B 109.5 . .
C56 C58 H58C 109.5 . .
H58A C58 H58C 109.5 . .
H58B C58 H58C 109.5 . .
O7 Cd1 O1 131.3(3) 1_465 .
O7 Cd1 N11 93.3(3) 1_465 1_565
O1 Cd1 N11 92.5(2) . 1_565
O7 Cd1 O1W 87.3(2) 1_465 .
O1 Cd1 O1W 87.0(2) . .
N11 Cd1 O1W 179.3(3) 1_565 .
O7 Cd1 N2 130.0(3) 1_465 .
O1 Cd1 N2 98.0(2) . .
N11 Cd1 N2 92.2(2) 1_565 .
O1W Cd1 N2 87.5(2) . .
O2 Cd2 N1 103.9(3) . 2_546
O2 Cd2 N18 85.0(3) . 3_667
N1 Cd2 N18 171.1(3) 2_546 3_667
O2 Cd2 N3 135.6(2) . .
N1 Cd2 N3 83.9(2) 2_546 .
N18 Cd2 N3 90.0(2) 3_667 .
O2 Cd2 N8 88.8(2) . .
N1 Cd2 N8 89.9(3) 2_546 .
N18 Cd2 N8 89.9(2) 3_667 .
N3 Cd2 N8 135.4(2) . .
O2 Cd2 N5 152.0(2) . .
N1 Cd2 N5 92.8(2) 2_546 .
N18 Cd2 N5 78.9(3) 3_667 .
N3 Cd2 N5 67.7(2) . .
N8 Cd2 N5 68.6(2) . .
O2 Cd2 O1 53.7(2) . .
N1 Cd2 O1 85.7(2) 2_546 .
N18 Cd2 O1 100.1(2) 3_667 .
N3 Cd2 O1 84.1(2) . .
N8 Cd2 O1 139.5(2) . .
N5 Cd2 O1 151.8(2) . .
O5 Cd3 N7 98.6(3) . .
O5 Cd3 N14 135.6(3) . .
N7 Cd3 N14 125.8(3) . .
O5 Cd3 N15 113.4(3) . .
N7 Cd3 N15 91.0(3) . .
N14 Cd3 N15 69.9(2) . .
O5 Cd3 N13 99.9(2) . .
N7 Cd3 N13 105.5(3) . .
N14 Cd3 N13 71.1(2) . .
N15 Cd3 N13 140.2(2) . .
O6 Cd4 O3 103.5(4) . 1_655
O6 Cd4 N16 87.2(3) . .
O3 Cd4 N16 149.8(3) 1_655 .
O6 Cd4 O2W 152.4(4) . .
O3 Cd4 O2W 96.4(5) 1_655 .
N16 Cd4 O2W 85.0(3) . .
O6 Cd4 O4 126.2(5) . 1_655
O3 Cd4 O4 51.9(3) 1_655 1_655
N16 Cd4 O4 99.0(3) . 1_655
O2W Cd4 O4 81.2(5) . 1_655
O6 Cd4 N6 82.5(3) . .
O3 Cd4 N6 91.9(3) 1_655 .
N16 Cd4 N6 117.7(2) . .
O2W Cd4 N6 77.8(4) . .
O4 Cd4 N6 135.4(4) 1_655 .
O6 Cd4 C55 116.2(3) . 1_655
O3 Cd4 C55 26.0(3) 1_655 1_655
N16 Cd4 C55 124.3(3) . 1_655
O2W Cd4 C55 89.9(4) . 1_655
O4 Cd4 C55 25.9(3) 1_655 1_655
N6 Cd4 C55 115.2(3) . 1_655
C5 N1 C1 117.5(8) . .
C5 N1 Cd2 120.2(6) . 2_556
C1 N1 Cd2 122.3(6) . 2_556
C6 N2 N3 106.6(6) . .
C6 N2 Cd1 145.9(5) . .
N3 N2 Cd1 106.6(5) . .
C7 N3 N2 105.1(6) . .
C7 N3 Cd2 117.6(5) . .
N2 N3 Cd2 132.7(5) . .
C7 N4 C6 101.5(7) . .
C8 N5 C12 119.5(7) . .
C8 N5 Cd2 120.5(5) . .
C12 N5 Cd2 118.7(5) . .
C13 N6 N7 105.3(7) . .
C13 N6 Cd4 139.0(6) . .
N7 N6 Cd4 100.9(5) . .
C14 N7 N6 106.5(7) . .
C14 N7 Cd3 127.4(6) . .
N6 N7 Cd3 119.0(5) . .
C14 N8 C13 102.4(7) . .
C14 N8 Cd2 141.5(6) . .
C13 N8 Cd2 112.6(5) . .
C17 N9 C18 115.6(12) . .
C37 N10 C36 116.4(9) . .
C33 N11 N12 107.5(6) . .
C33 N11 Cd1 130.9(6) . 1_545
N12 N11 Cd1 119.3(5) . 1_545
C32 N12 N11 103.8(7) . .
C33 N13 C32 101.9(7) . .
C33 N13 Cd3 144.4(6) . .
C32 N13 Cd3 113.7(5) . .
C27 N14 C31 120.0(7) . .
C27 N14 Cd3 120.3(5) . .
C31 N14 Cd3 119.6(5) . .
C26 N15 N16 106.8(7) . .
C26 N15 Cd3 116.7(6) . .
N16 N15 Cd3 136.0(5) . .
C25 N16 N15 104.1(7) . .
C25 N16 Cd4 151.1(6) . .
N15 N16 Cd4 104.2(5) . .
C26 N17 C25 100.5(7) . .
C24 N18 C20 115.9(7) . .
C24 N18 Cd2 121.4(6) . 3_667
C20 N18 Cd2 121.0(6) . 3_667
Cd1 O1W H1WA 109.3 . .
Cd1 O1W H1WB 109.3 . .
H1WA O1W H1WB 109.5 . .
C49 O1 Cd1 150.5(6) . .
C49 O1 Cd2 91.1(5) . .
Cd1 O1 Cd2 111.0(3) . .
C49 O2 Cd2 96.2(6) . .
C55 O3 Cd4 98.5(7) . 1_455
C55 O4 Cd4 91.2(8) . 1_455
C39 O5 Cd3 116.3(6) . .
C39 O6 Cd4 141.6(7) . .
C44 O7 Cd1 130.2(7) . 1_645
Cd4 O2W H2WA 108.9 . .
Cd4 O2W H2WB 109.7 . .
H2WA O2W H2WB 109.5 . .

loop_
_geom_bond_atom_site_label_1
_geom_bond_atom_site_label_2
_geom_bond_distance
_geom_bond_site_symmetry_2
C1 N1 1.336(11) .
C1 C2 1.393(12) .
C1 H1 0.9300 .
C2 C3 1.341(12) .
C2 H2 0.9300 .
C3 C4 1.406(12) .
C3 C6 1.460(11) .
C4 C5 1.364(12) .
C4 H4 0.9300 .
C5 N1 1.326(12) .
C5 H5 0.9300 .
C6 N2 1.335(11) .
C6 N4 1.357(10) .
C7 N3 1.328(10) .
C7 N4 1.334(10) .
C7 C8 1.500(11) .
C8 N5 1.336(10) .
C8 C9 1.386(12) .
C9 C10 1.354(13) .
C9 H9 0.9300 .
C10 C11 1.362(14) .
C10 H10 0.9300 .
C11 C12 1.360(12) .
C11 H11 0.9300 .
C12 N5 1.335(11) .
C12 C13 1.486(12) .
C13 N6 1.330(11) .
C13 N8 1.371(10) .
C14 N7 1.312(11) .
C14 N8 1.329(11) .
C14 C15 1.483(12) .
C15 C16 1.368(14) .
C15 C19 1.372(14) .
C16 C17 1.405(17) .
C16 H16 0.9300 .
C17 N9 1.32(2) .
C17 H17 0.9300 .
C18 N9 1.32(2) .
C18 C19 1.348(17) .
C18 H18 0.9300 .
C19 H19 0.9300 .
C20 N18 1.348(11) .
C20 C21 1.378(12) .
C20 H20 0.9300 .
C21 C22 1.401(11) .
C21 H21 0.9300 .
C22 C23 1.368(12) .
C22 C25 1.467(12) .
C23 C24 1.379(13) .
C23 H23 0.9300 .
C24 N18 1.333(12) .
C24 H24 0.9300 .
C25 N16 1.342(11) .
C25 N17 1.361(11) .
C26 N15 1.313(11) .
C26 N17 1.350(11) .
C26 C27 1.482(12) .
C27 N14 1.333(10) .
C27 C28 1.367(12) .
C28 C29 1.380(14) .
C28 H28 0.9300 .
C29 C30 1.399(14) .
C29 H29 0.9300 .
C30 C31 1.373(13) .
C30 H30 0.9300 .
C31 N14 1.351(10) .
C31 C32 1.463(12) .
C32 N12 1.331(11) .
C32 N13 1.352(11) .
C33 N13 1.332(10) .
C33 N11 1.335(10) .
C33 C34 1.500(11) .
C34 C38 1.366(13) .
C34 C35 1.372(12) .
C35 C36 1.370(13) .
C35 H35 0.9300 .
C36 N10 1.347(13) .
C36 H36 0.9300 .
C37 N10 1.324(14) .
C37 C38 1.376(14) .
C37 H37 0.9300 .
C38 H38 0.9300 .
C39 O6 1.242(12) .
C39 O5 1.281(12) .
C39 C40 1.509(13) .
C40 C48 1.5198(10) .
C40 C41 1.542(15) .
C40 C45 1.552(13) .
C41 C42 1.499(16) .
C41 H41A 0.9700 .
C41 H41B 0.9700 .
C42 C43 1.530(14) .
C42 H42A 0.9700 .
C42 H42B 0.9700 .
C43 C44 1.523(13) .
C43 C45 1.565(13) .
C43 H43 0.9800 .
C44 O8 1.228(12) .
C44 O7 1.261(11) .
C45 C47 1.507(15) .
C45 C46 1.536(17) .
C46 H46A 0.9600 .
C46 H46B 0.9600 .
C46 H46C 0.9600 .
C47 H47A 0.9600 .
C47 H47B 0.9600 .
C47 H47C 0.9600 .
C49 O2 1.245(11) .
C49 O1 1.264(11) .
C49 C50 1.518(12) .
C50 C56 1.527(13) .
C50 C51 1.599(14) .
C50 H50 0.9800 .
C51 C52 1.563(11) .
C51 H51A 0.9700 .
C51 H51B 0.9700 .
C52 C53 1.615(15) .
C52 H52A 0.9700 .
C52 H52B 0.9700 .
C53 C56 1.450(13) .
C53 C54 1.5198(11) .
C53 C55 1.528(13) .
C55 O4 1.181(13) .
C55 O3 1.201(13) .
C55 Cd4 2.704(10) 1_455
C56 C57 1.511(15) .
C56 C58 1.5203(11) .
C57 H57A 0.9600 .
C57 H57B 0.9600 .
C57 H57C 0.9600 .
C58 H58A 0.9600 .
C58 H58B 0.9600 .
C58 H58C 0.9600 .
Cd1 O7 2.199(6) 1_465
Cd1 O1 2.230(6) .
Cd1 N11 2.296(7) 1_565
Cd1 O1W 2.322(6) .
Cd1 N2 2.323(6) .
Cd2 O2 2.340(7) .
Cd2 N1 2.384(7) 2_546
Cd2 N18 2.393(7) 3_667
Cd2 N3 2.400(7) .
Cd2 N8 2.407(7) .
Cd2 N5 2.419(7) .
Cd2 O1 2.436(6) .
Cd3 O5 2.166(6) .
Cd3 N7 2.268(7) .
Cd3 N14 2.304(7) .
Cd3 N15 2.317(7) .
Cd3 N13 2.367(7) .
Cd4 O6 2.241(7) .
Cd4 O3 2.252(9) 1_655
Cd4 N16 2.302(7) .
Cd4 O2W 2.366(9) .
Cd4 O4 2.408(11) 1_655
Cd4 N6 2.441(8) .
Cd4 C55 2.704(10) 1_655
N1 Cd2 2.384(7) 2_556
N2 N3 1.357(9) .
N6 N7 1.380(10) .
N11 N12 1.365(10) .
N11 Cd1 2.296(7) 1_545
N15 N16 1.379(10) .
N18 Cd2 2.393(7) 3_667
O1W H1WA 0.9600 .
O1W H1WB 0.9600 .
O3 Cd4 2.252(8) 1_455
O4 Cd4 2.408(11) 1_455
O7 Cd1 2.199(6) 1_645
O2W H2WA 0.9599 .
O2W H2WB 0.9598 .
